data_4022380
loop_
_publ_author_name
'Henry J. Shine'
'Bingjun Zhao'
'Ding-Quan Qian'
'John N. Marx'
'Ilse Y. Guzm\'an-Jim\'enez'
'John H. Thurston'
'T. Ould-Ely'
'Kenton H. Whitmire'

_publ_contact_author
;
Henry J. Shine
Department of Chemistry and Biochemistry
Texas Tech University
Lubbock, Texas 79409
;
_publ_contact_author_email henry.shine@ttu.edu
_publ_contact_author_fax '806 742 1289'
_publ_contact_author_phone '806 742 3067'
_publ_section_title
;
 Adducts of Phenoxathiin and Thianthrene Cation Radicals
 with Alkenes and Cycloalkenes
;
_journal_name_full 'Journal of Organic Chemistry'
_journal_page_first 8910
_journal_page_last 8917
_journal_paper_doi 10.1021/jo030173h
_journal_volume 68
_journal_year 2003
_chemical_formula_sum 'C29 H24 Cl1.97 O9.89 S2'
_chemical_formula_weight 664.77
_chemical_name_systematic
;
  ?
;
_space_group_IT_number 15
_symmetry_cell_setting monoclinic
_symmetry_space_group_name_Hall '-C 2yc'
_symmetry_space_group_name_H-M 'C 1 2/c 1'
_atom_sites_solution_hydrogens geom
_atom_sites_solution_primary direct
_atom_sites_solution_secondary difmap
_audit_creation_method SHELXL-97
_cell_angle_alpha 90.00
_cell_angle_beta 105.57(3)
_cell_angle_gamma 90.00
_cell_formula_units_Z 4
_cell_length_a 16.803(3)
_cell_length_b 13.651(3)
_cell_length_c 12.880(3)
_cell_measurement_reflns_used 2889
_cell_measurement_temperature 293(2)
_cell_measurement_theta_max 46.452
_cell_measurement_theta_min 4.645
_cell_volume 2846.0(10)
_computing_cell_refinement 'SHELXTL 6.10 (Bruker AXS, 2001)'
_computing_data_collection 'SHELXTL 6.10 (Bruker AXS, 2001)'
_computing_data_reduction 'SHELXTL 6.10 (Bruker AXS, 2001)'
_computing_molecular_graphics 'SHELXTL 6.10 (Bruker AXS, 2001)'
_computing_publication_material 'SHELXTL 6.10 (Bruker AXS, 2001)'
_computing_structure_refinement 'SHELXL-97 (Sheldrick, 1997)'
_computing_structure_solution 'SHELXS-97 (Sheldrick, 1990)'
_diffrn_ambient_temperature 293(2)
_diffrn_measured_fraction_theta_full 0.911
_diffrn_measured_fraction_theta_max 0.911
_diffrn_measurement_device_type 'Bruker SMART 1K, CCD'
_diffrn_measurement_method 2theta/omega
_diffrn_radiation_monochromator graphite
_diffrn_radiation_source 'normal-focus sealed tube'
_diffrn_radiation_type MoK\a
_diffrn_radiation_wavelength 0.71073
_diffrn_reflns_av_R_equivalents 0.0160
_diffrn_reflns_av_sigmaI/netI 0.0268
_diffrn_reflns_limit_h_max 18
_diffrn_reflns_limit_h_min -14
_diffrn_reflns_limit_k_max 11
_diffrn_reflns_limit_k_min -15
_diffrn_reflns_limit_l_max 14
_diffrn_reflns_limit_l_min -10
_diffrn_reflns_number 3489
_diffrn_reflns_theta_full 23.28
_diffrn_reflns_theta_max 23.28
_diffrn_reflns_theta_min 1.95
_exptl_absorpt_coefficient_mu 0.432
_exptl_absorpt_correction_T_max 1.000000
_exptl_absorpt_correction_T_min 0.826500
_exptl_absorpt_correction_type multi-scan
_exptl_absorpt_process_details SADABS
_exptl_crystal_colour colorless
_exptl_crystal_density_diffrn 1.551
_exptl_crystal_density_method 'not measured'
_exptl_crystal_description block
_exptl_crystal_F_000 1371
_exptl_crystal_size_max 0.22
_exptl_crystal_size_mid 0.20
_exptl_crystal_size_min 0.17
_refine_diff_density_max 0.196
_refine_diff_density_min -0.230
_refine_diff_density_rms 0.042
_refine_ls_extinction_method none
_refine_ls_goodness_of_fit_ref 1.113
_refine_ls_hydrogen_treatment 'riding model'
_refine_ls_matrix_type full
_refine_ls_number_parameters 275
_refine_ls_number_reflns 1866
_refine_ls_number_restraints 109
_refine_ls_restrained_S_all 1.146
_refine_ls_R_factor_all 0.0502
_refine_ls_R_factor_gt 0.0386
_refine_ls_shift/su_max 0.000
_refine_ls_shift/su_mean 0.000
_refine_ls_structure_factor_coef Fsqd
_refine_ls_weighting_details 'calc w=1/[\s^2^(Fo^2^)+(0.0728P)^2^+0.0556P] where P=(Fo^2^+2Fc^2^)/3'
_refine_ls_weighting_scheme calc
_refine_ls_wR_factor_gt 0.1118
_refine_ls_wR_factor_ref 0.1200
_reflns_number_gt 1437
_reflns_number_total 1866
_reflns_threshold_expression >2sigma(I)
_cod_data_source_file jo030173h_02.cif
_cod_data_source_block "'1,2-bis(5-phenoxathiiniumyl)cyclopentane(ClO4)2_qpo4'"
_cod_depositor_comments
;
The following automatic conversions were performed:
'_symmetry_cell_setting' value 'Monoclinic' changed to 'monoclinic'
according to '/home/saulius/struct/CIF-dictionaries/cif_core.dic'
dictionary named 'cif_core.dic' version 2.4.1 from
2010-06-29.

'_exptl_absorpt_correction_type' value 'multiscan' changed to
'multi-scan' according to
'/home/saulius/struct/CIF-dictionaries/cif_core.dic' dictionary named
'cif_core.dic' version 2.4.1 from 2010-06-29.

Automatic conversion script
Id: cif_fix_enum 1527 2010-12-29 10:47:43Z saulius 
;
_cod_original_sg_symbol_H-M 'C 2/c'
_cod_database_code 4022380

loop_
_symmetry_equiv_pos_as_xyz
'x, y, z'
'-x, y, -z+1/2'
'x+1/2, y+1/2, z'
'-x+1/2, y+1/2, -z+1/2'
'-x, -y, -z'
'x, -y, z-1/2'
'-x+1/2, -y+1/2, -z'
'x+1/2, -y+1/2, z-1/2'

loop_
_atom_site_label
_atom_site_type_symbol
_atom_site_fract_x
_atom_site_fract_y
_atom_site_fract_z
_atom_site_U_iso_or_equiv
_atom_site_adp_type
_atom_site_occupancy
_atom_site_symmetry_multiplicity
_atom_site_calc_flag
_atom_site_refinement_flags
_atom_site_disorder_assembly
_atom_site_disorder_group
S1 S 0.12296(5) 0.70249(6) 0.22975(6) 0.0498(3) Uani 1 1 d . . .
O1 O 0.09375(16) 0.83741(16) 0.03183(15) 0.0642(7) Uani 1 1 d U . .
C1 C 0.14883(19) 0.6809(2) 0.1084(2) 0.0497(8) Uani 1 1 d . . .
C2 C 0.1867(2) 0.5933(3) 0.0959(3) 0.0623(9) Uani 1 1 d . . .
H2A H 0.2021 0.5495 0.1531 0.075 Uiso 1 1 calc R . .
C3 C 0.2015(2) 0.5712(3) -0.0013(3) 0.0685(10) Uani 1 1 d . . .
H3A H 0.2262 0.5120 -0.0106 0.082 Uiso 1 1 calc R . .
C4 C 0.1793(2) 0.6378(3) -0.0852(3) 0.0686(10) Uani 1 1 d . . .
H4A H 0.1893 0.6231 -0.1511 0.082 Uiso 1 1 calc R . .
C5 C 0.1429(2) 0.7244(3) -0.0726(3) 0.0613(10) Uani 1 1 d . . .
H5A H 0.1281 0.7682 -0.1299 0.074 Uiso 1 1 calc R . .
C6 C 0.1279(2) 0.7475(2) 0.0244(2) 0.0527(9) Uani 1 1 d . . .
C7 C 0.1167(2) 0.8304(2) 0.2263(2) 0.0526(8) Uani 1 1 d . . .
C8 C 0.1008(2) 0.8813(2) 0.1296(2) 0.0554(9) Uani 1 1 d . . .
C9 C 0.0919(2) 0.9810(3) 0.1286(3) 0.0700(11) Uani 1 1 d . . .
H9A H 0.0820 1.0152 0.0640 0.084 Uiso 1 1 calc R . .
C10 C 0.0976(3) 1.0303(3) 0.2229(3) 0.0807(12) Uani 1 1 d . . .
H10A H 0.0901 1.0979 0.2217 0.097 Uiso 1 1 calc R . .
C11 C 0.1146(3) 0.9804(3) 0.3202(3) 0.0778(12) Uani 1 1 d . . .
H11A H 0.1190 1.0146 0.3839 0.093 Uiso 1 1 calc R . .
C12 C 0.1250(2) 0.8817(3) 0.3225(3) 0.0660(10) Uani 1 1 d . . .
H12A H 0.1375 0.8483 0.3879 0.079 Uiso 1 1 calc R . .
C21 C 0.01197(18) 0.6669(2) 0.1966(2) 0.0453(8) Uani 1 1 d . . .
H21A H -0.0227 0.7119 0.1441 0.054 Uiso 1 1 calc . . .
C22 C 0.0012(2) 0.5612(2) 0.1572(3) 0.0625(10) Uani 1 1 d . . .
H22A H -0.0556 0.5488 0.1172 0.075 Uiso 1 1 calc . . .
H22B H 0.0369 0.5471 0.1110 0.075 Uiso 1 1 calc . . .
C23 C 0.0236(5) 0.5028(4) 0.2525(14) 0.068(3) Uani 0.50 1 d P . .
H23A H 0.0826 0.4903 0.2730 0.082 Uiso 0.50 1 calc P . .
H23B H -0.0052 0.4405 0.2405 0.082 Uiso 0.50 1 calc P . .
Cl1A Cl 0.13957(7) 0.71365(7) 0.59872(8) 0.0698(5) Uani 0.414(13) 1 d PD A 1
O11A O 0.1147(11) 0.6256(6) 0.6328(9) 0.126(6) Uani 0.414(13) 1 d PDU A 1
O12A O 0.0719(6) 0.7731(9) 0.5484(8) 0.085(5) Uani 0.414(13) 1 d PDU A 1
O13A O 0.1765(7) 0.6898(7) 0.5126(7) 0.071(3) Uani 0.414(13) 1 d PDU A 1
O14A O 0.1939(7) 0.7639(9) 0.6791(9) 0.078(5) Uani 0.414(13) 1 d PDU A 1
Cl1B Cl 0.13957(7) 0.71365(7) 0.59872(8) 0.0698(5) Uani 0.316(10) 1 d PD B 2
O11B O 0.0667(7) 0.7274(11) 0.6278(17) 0.161(9) Uani 0.316(10) 1 d PDU B 2
O12B O 0.1874(12) 0.8005(12) 0.628(2) 0.161(10) Uani 0.316(10) 1 d PDU B 2
O13B O 0.1310(12) 0.6926(16) 0.4943(6) 0.230(17) Uani 0.316(10) 1 d PDU B 2
O14B O 0.1849(15) 0.6386(15) 0.6656(12) 0.177(12) Uani 0.316(10) 1 d PDU B 2
Cl1C Cl 0.13957(7) 0.71365(7) 0.59872(8) 0.0698(5) Uani 0.261(12) 1 d PD C 3
O11C O 0.1702(13) 0.6485(15) 0.5390(18) 0.20(2) Uani 0.261(12) 1 d PDU C 3
O12C O 0.1978(11) 0.7424(18) 0.6919(11) 0.117(14) Uani 0.261(12) 1 d PDU C 3
O13C O 0.1085(13) 0.7969(11) 0.5356(15) 0.118(10) Uani 0.261(12) 1 d PDU C 3
O14C O 0.0716(9) 0.6731(16) 0.6283(18) 0.211(18) Uani 0.261(12) 1 d PDU C 3

loop_
_atom_site_aniso_label
_atom_site_aniso_U_11
_atom_site_aniso_U_22
_atom_site_aniso_U_33
_atom_site_aniso_U_23
_atom_site_aniso_U_13
_atom_site_aniso_U_12
S1 0.0432(5) 0.0592(6) 0.0460(5) 0.0090(3) 0.0105(4) -0.0031(4)
O1 0.0857(19) 0.0579(15) 0.0445(12) 0.0029(11) 0.0094(11) 0.0049(12)
C1 0.0425(19) 0.059(2) 0.0489(18) 0.0055(15) 0.0142(15) -0.0042(15)
C2 0.055(2) 0.070(2) 0.066(2) 0.0120(18) 0.0231(18) 0.0028(18)
C3 0.060(2) 0.068(2) 0.082(3) -0.006(2) 0.028(2) -0.0009(18)
C4 0.067(3) 0.085(3) 0.057(2) -0.0095(19) 0.0227(18) -0.015(2)
C5 0.072(3) 0.063(2) 0.0475(19) 0.0010(16) 0.0129(18) -0.0076(18)
C6 0.054(2) 0.052(2) 0.0501(19) 0.0015(15) 0.0108(16) -0.0095(16)
C7 0.048(2) 0.060(2) 0.0498(18) 0.0013(15) 0.0117(15) -0.0133(15)
C8 0.059(2) 0.056(2) 0.0500(18) 0.0009(16) 0.0116(16) -0.0102(16)
C9 0.094(3) 0.054(2) 0.066(2) 0.0039(18) 0.027(2) -0.0093(19)
C10 0.110(4) 0.057(2) 0.081(3) -0.007(2) 0.035(2) -0.019(2)
C11 0.102(3) 0.069(3) 0.066(2) -0.019(2) 0.029(2) -0.029(2)
C12 0.073(3) 0.073(3) 0.0509(19) -0.0038(18) 0.0145(17) -0.024(2)
C21 0.0420(19) 0.0495(18) 0.0442(15) -0.0009(13) 0.0115(14) -0.0020(14)
C22 0.066(2) 0.060(2) 0.072(2) -0.0158(17) 0.0369(19) -0.0187(17)
C23 0.077(9) 0.045(3) 0.083(4) -0.001(4) 0.021(9) 0.004(3)
Cl1A 0.0681(8) 0.0680(8) 0.0672(7) 0.0033(5) 0.0073(6) -0.0016(5)
O11A 0.228(19) 0.050(6) 0.106(8) 0.021(5) 0.056(10) -0.029(8)
O12A 0.068(6) 0.081(8) 0.083(8) -0.011(5) -0.018(5) 0.030(5)
O13A 0.091(7) 0.093(7) 0.042(4) 0.001(4) 0.040(4) 0.011(5)
O14A 0.058(7) 0.068(6) 0.087(10) -0.020(6) -0.017(6) 0.004(5)
Cl1B 0.0681(8) 0.0680(8) 0.0672(7) 0.0033(5) 0.0073(6) -0.0016(5)
O11B 0.081(9) 0.088(12) 0.32(3) 0.107(14) 0.057(12) 0.027(8)
O12B 0.138(17) 0.140(16) 0.20(2) -0.081(15) 0.040(16) -0.032(13)
O13B 0.26(3) 0.30(3) 0.056(9) 0.010(11) -0.090(14) -0.08(2)
O14B 0.23(2) 0.22(2) 0.078(10) 0.048(12) 0.034(12) 0.14(2)
Cl1C 0.0681(8) 0.0680(8) 0.0672(7) 0.0033(5) 0.0073(6) -0.0016(5)
O11C 0.15(2) 0.103(18) 0.30(4) -0.15(2) -0.03(2) 0.042(16)
O12C 0.061(13) 0.26(4) 0.030(8) 0.012(13) 0.001(8) 0.005(16)
O13C 0.19(3) 0.070(10) 0.105(13) 0.052(9) 0.063(16) -0.012(12)
O14C 0.075(12) 0.16(3) 0.37(3) 0.22(3) 0.016(14) -0.033(15)

loop_
_atom_type_symbol
_atom_type_description
_atom_type_scat_dispersion_real
_atom_type_scat_dispersion_imag
_atom_type_scat_source
C C 0.0033 0.0016 'International Tables Vol C Tables 4.2.6.8 and 6.1.1.4'
H H 0.0000 0.0000 'International Tables Vol C Tables 4.2.6.8 and 6.1.1.4'
O O 0.0106 0.0060 'International Tables Vol C Tables 4.2.6.8 and 6.1.1.4'
S S 0.1246 0.1234 'International Tables Vol C Tables 4.2.6.8 and 6.1.1.4'
Cl Cl 0.1484 0.1585 'International Tables Vol C Tables 4.2.6.8 and 6.1.1.4'

loop_
_geom_angle_atom_site_label_1
_geom_angle_atom_site_label_2
_geom_angle_atom_site_label_3
_geom_angle
_geom_angle_site_symmetry_1
_geom_angle_site_symmetry_3
C7 S1 C1 99.92(15) . .
C7 S1 C21 101.81(14) . .
C1 S1 C21 102.94(14) . .
C6 O1 C8 121.4(2) . .
C2 C1 C6 120.3(3) . .
C2 C1 S1 118.7(2) . .
C6 C1 S1 120.9(3) . .
C3 C2 C1 119.8(3) . .
C2 C3 C4 119.4(4) . .
C5 C4 C3 120.8(4) . .
C4 C5 C6 120.4(3) . .
O1 C6 C5 116.9(3) . .
O1 C6 C1 123.9(3) . .
C5 C6 C1 119.2(3) . .
C8 C7 C12 119.6(3) . .
C8 C7 S1 121.2(2) . .
C12 C7 S1 119.1(2) . .
C9 C8 O1 116.4(3) . .
C9 C8 C7 120.0(3) . .
O1 C8 C7 123.7(3) . .
C10 C9 C8 120.0(3) . .
C9 C10 C11 120.5(4) . .
C12 C11 C10 120.2(3) . .
C11 C12 C7 119.7(3) . .
C22 C21 C21 105.19(17) . 2
C22 C21 S1 110.2(2) . .
C21 C21 S1 106.4(2) 2 .
C23 C22 C21 105.2(5) . .
C22 C23 C22 107.2(5) . 2
O14A Cl1A O11A 113.2(6) . .
O14A Cl1A O12A 110.7(6) . .
O11A Cl1A O12A 111.9(6) . .
O14A Cl1A O13A 110.9(6) . .
O11A Cl1A O13A 106.0(5) . .
O12A Cl1A O13A 103.7(5) . .

loop_
_geom_bond_atom_site_label_1
_geom_bond_atom_site_label_2
_geom_bond_distance
_geom_bond_site_symmetry_2
S1 C7 1.749(3) .
S1 C1 1.756(3) .
S1 C21 1.862(3) .
O1 C6 1.369(4) .
O1 C8 1.370(4) .
C1 C2 1.384(5) .
C1 C6 1.385(4) .
C2 C3 1.374(5) .
C3 C4 1.385(5) .
C4 C5 1.361(5) .
C5 C6 1.377(4) .
C7 C8 1.388(4) .
C7 C12 1.398(4) .
C8 C9 1.369(5) .
C9 C10 1.369(5) .
C10 C11 1.387(5) .
C11 C12 1.358(5) .
C21 C22 1.525(4) .
C21 C21 1.534(6) 2
C22 C23 1.427(15) .
C23 C22 1.556(15) 2
Cl1A O14A 1.367(6) .
Cl1A O11A 1.383(6) .
Cl1A O12A 1.405(6) .
Cl1A O13A 1.445(5) .
